data_4031883
loop_
_publ_author_name
'Saglam, Mehmet F.'
'Alborzi, Ali R.'
'Payne, Alan D.'
'Willis, Anthony C.'
'Paddon-Row, Michael N'
'Sherburn, Michael S.'

_publ_section_title
;
 Synthesis and Diels-Alder Reactivity of Substituted [4]Dendralenes.
;
_journal_issue 4
_journal_name_full 'The Journal of organic chemistry'
_journal_page_first 1461
_journal_page_last 1475
_journal_paper_doi 10.1021/acs.joc.5b02583
_journal_volume 81
_journal_year 2016
_chemical_compound_source local
_chemical_formula_moiety 'C24 H27 N3 O6 , C H2 Cl2'
_chemical_formula_sum 'C25 H29 Cl2 N3 O6'
_chemical_formula_weight 538.43
_space_group_IT_number 14
_symmetry_cell_setting monoclinic
_symmetry_space_group_name_Hall '-P 2yab'
_symmetry_space_group_name_H-M 'P 1 21/a 1'
_atom_sites_solution_hydrogens geom
_atom_sites_solution_primary direct
_audit_creation_date 08-03-13
_audit_creation_method CRYSTALS_ver_12.18
_audit_update_record
;
2008-02-17 - Report on C25 H29 Cl2 N3 O6
             by Anthony C. Willis
             for Ali Reza Alborzi and Mick Sherburn
2008-02-17 - passes checkcif tests with minor warnings
2015-09-01 - CCDC version
;
_cell_angle_alpha 90
_cell_angle_beta 94.2880(6)
_cell_angle_gamma 90
_cell_formula_units_Z 8
_cell_length_a 12.8137(1)
_cell_length_b 20.3565(2)
_cell_length_c 19.3212(2)
_cell_measurement_reflns_used 70139
_cell_measurement_temperature 200
_cell_measurement_theta_max 27.5
_cell_measurement_theta_min 2.6
_cell_volume 5025.67(8)
_computing_cell_refinement 'Denzo/Scalepack (Otwinowski & Minor, 1997)'
_computing_data_collection 'COLLECT (Nonius BV, 1997)'
_computing_data_reduction 'Denzo/Scalepack (Otwinowski & Minor, 1997)'
_computing_molecular_graphics
; 
ORTEP-II (Johnson 1976) in teXsan (MSC, 1992-1997)
;
_computing_publication_material 'CRYSTALS (Watkin et al 2003)'
_computing_structure_refinement 'CRYSTALS (Watkin et al 2003)'
_computing_structure_solution 'SIR92 (Altomare et al, 1994)'
_diffrn_ambient_temperature 200
_diffrn_measured_fraction_theta_full 0.998
_diffrn_measured_fraction_theta_max 0.998
_diffrn_measurement_device_type 'Nonius KappaCCD'
_diffrn_measurement_method ' \f and \w scans with CCD '
_diffrn_radiation_monochromator graphite
_diffrn_radiation_type 'Mo K\a'
_diffrn_radiation_wavelength 0.71073
_diffrn_reflns_av_R_equivalents 0.056
_diffrn_reflns_limit_h_max 16
_diffrn_reflns_limit_h_min -16
_diffrn_reflns_limit_k_max 26
_diffrn_reflns_limit_k_min -26
_diffrn_reflns_limit_l_max 25
_diffrn_reflns_limit_l_min -25
_diffrn_reflns_number 106256
_diffrn_reflns_theta_full 27.508
_diffrn_reflns_theta_max 27.508
_diffrn_reflns_theta_min 2.558
_diffrn_standards_number 0
_exptl_absorpt_coefficient_mu 0.305
_exptl_absorpt_correction_T_max 0.970
_exptl_absorpt_correction_T_min 0.889
_exptl_absorpt_correction_type integration
_exptl_absorpt_process_details
;
via Gaussian method (Coppens, 1970) implemented in maXus (2000)
;
_exptl_crystal_colour colourless
_exptl_crystal_density_diffrn 1.423
_exptl_crystal_density_meas ?
_exptl_crystal_description plate
_exptl_crystal_F_000 2256
_exptl_crystal_size_max 0.47
_exptl_crystal_size_mid 0.44
_exptl_crystal_size_min 0.10
_refine_diff_density_max 0.51
_refine_diff_density_min -0.52
_refine_ls_extinction_method None
_refine_ls_goodness_of_fit_ref 0.8210
_refine_ls_hydrogen_treatment mixed
_refine_ls_matrix_type full
_refine_ls_number_parameters 834
_refine_ls_number_reflns 11508
_refine_ls_number_restraints 209
_refine_ls_R_factor_all 0.0693
_refine_ls_R_factor_gt 0.0379
_refine_ls_shift/su_max 0.049
_refine_ls_structure_factor_coef Fsqd
_refine_ls_weighting_details
;
 Method= Modified Sheldrick 
 w=1/[\s^2^(F^2^) + ( 0.04P)^2^ + 0.00P] 
 ,where P=(max(Fo^2^,0) + 2Fc^2^)/3 
;
_refine_ls_weighting_scheme calc
_refine_ls_wR_factor_all 0.0934
_refine_ls_wR_factor_gt 0.0876
_refine_ls_wR_factor_ref 0.0934
_reflns_limit_h_max 16
_reflns_limit_h_min -16
_reflns_limit_k_max 26
_reflns_limit_k_min 0
_reflns_limit_l_max 25
_reflns_limit_l_min 0
_reflns_number_gt 7015
_reflns_number_total 11540
_reflns_threshold_expression I>2.0\s(I)
_oxford_diffrn_Wilson_B_factor 3.19
_oxford_diffrn_Wilson_scale 11.52
_oxford_refine_ls_scale 0.3437(2)
_oxford_structure_analysis_title '3071212 she0805'
_cod_data_source_file jo5b02583_si_001.cif
_cod_data_source_block compound_58
_cod_depositor_comments
;
The following automatic conversions were performed:

'_symmetry_cell_setting' value 'Monoclinic' changed to 'monoclinic'
according to
/usr/data/users/saulius/crontab/automatic-downloads/current/ACS/lib/dictionaries/cif_core.dic
dictionary named 'cif_core.dic' version 2.4.2 from 2011-04-26.

'_exptl_crystal_density_meas' value 'not measured' was changed to '?'
- the value is perceived as not measured.

Automatic conversion script
Id: cif_fix_values 4268 2015-11-12 08:31:59Z antanas 
;
_cod_original_sg_symbol_Hall '-p 2yab'
_cod_original_sg_symbol_H-M 'P 1 21/a 1 '
_cod_database_code 4031883

loop_
_symmetry_equiv_pos_as_xyz
x,y,z
-x,-y,-z
-x+1/2,y+1/2,-z
x+1/2,-y+1/2,z

loop_
_atom_site_label
_atom_site_type_symbol
_atom_site_fract_x
_atom_site_fract_y
_atom_site_fract_z
_atom_site_U_iso_or_equiv
_atom_site_occupancy
_atom_site_adp_type
_atom_site_refinement_flags_posn
_atom_site_refinement_flags_adp
_atom_site_refinement_flags_occupancy
Cl1 Cl 0.54638(4) 0.50498(3) 0.58945(3) 0.0590 1.0000 Uani D . .
Cl21 Cl 0.57163(6) 0.37042(4) 0.64020(4) 0.0642 0.860(5) Uani D . P
Cl22 Cl 0.5644(5) 0.3857(3) 0.6668(3) 0.0642 0.140(5) Uiso D . P
Cl31 Cl 0.5122(3) 0.18886(15) 0.63172(17) 0.0817 0.585(10) Uani D U P
Cl32 Cl 0.4808(7) 0.2012(3) 0.6375(2) 0.1177 0.415(10) Uani D U P
Cl41 Cl 0.4879(4) 0.05265(19) 0.5886(3) 0.1212 0.585(10) Uani D U P
Cl42 Cl 0.5186(4) 0.0784(4) 0.5680(2) 0.1160 0.415(10) Uani D U P
O17 O 0.34951(9) 0.46329(6) 0.20797(6) 0.0429 1.0000 Uani . . .
O21 O 0.60985(8) 0.42571(5) 0.06542(6) 0.0350 1.0000 Uani . . .
O23 O 0.77764(11) 0.52829(6) 0.27628(7) 0.0532 1.0000 Uani . . .
O27 O 0.75739(12) 0.46932(7) 0.49955(7) 0.0605 1.0000 Uani . . .
O29 O 0.82786(11) 0.17857(7) 0.48209(9) 0.0739 1.0000 Uani . . .
O33 O 0.49924(12) 0.19330(7) 0.37742(9) 0.0710 1.0000 Uani . . .
O57 O 1.21428(9) 0.31816(6) 1.03496(7) 0.0465 1.0000 Uani . . .
O61 O 0.96468(9) 0.35506(7) 1.18551(7) 0.0490 1.0000 Uani . . .
O63 O 0.86298(10) 0.47558(6) 0.96370(7) 0.0463 1.0000 Uani . . .
O67 O 0.79666(9) 0.39686(6) 0.74583(6) 0.0423 1.0000 Uani . . .
O69 O 0.59310(9) 0.13922(6) 0.81647(7) 0.0426 1.0000 Uani . . .
O73 O 0.93486(9) 0.09204(6) 0.87608(7) 0.0462 1.0000 Uani . . .
N18 N 0.46380(9) 0.44529(6) 0.12402(7) 0.0287 1.0000 Uani D . .
N24 N 0.74766(11) 0.50829(7) 0.38895(8) 0.0371 1.0000 Uani D . .
N30 N 0.66588(14) 0.17169(8) 0.42436(10) 0.0589 1.0000 Uani D . .
N58 N 1.10555(10) 0.33496(7) 1.12235(7) 0.0354 1.0000 Uani D . .
N64 N 0.84806(10) 0.44257(6) 0.85055(7) 0.0325 1.0000 Uani D . .
N70 N 0.75741(10) 0.10655(6) 0.85708(7) 0.0302 1.0000 Uani D . .
C1 C 0.53440(11) 0.43986(7) 0.23968(8) 0.0259 1.0000 Uani D . .
C2 C 0.62419(11) 0.44181(7) 0.19122(8) 0.0257 1.0000 Uani D . .
C3 C 0.71272(12) 0.39195(8) 0.20645(8) 0.0279 1.0000 Uani D . .
C4 C 0.73173(11) 0.37306(7) 0.28312(8) 0.0259 1.0000 Uani D . .
C5 C 0.80867(12) 0.41891(8) 0.32699(8) 0.0294 1.0000 Uani D . .
C6 C 0.81470(12) 0.40141(8) 0.40458(8) 0.0303 1.0000 Uani D . .
C7 C 0.75473(12) 0.33777(8) 0.41903(9) 0.0321 1.0000 Uani D . .
C8 C 0.75788(15) 0.31898(10) 0.49580(10) 0.0433 1.0000 Uani D . .
C9 C 0.69170(13) 0.25762(10) 0.50500(10) 0.0460 1.0000 Uani D . .
C10 C 0.58025(14) 0.26267(10) 0.46929(10) 0.0451 1.0000 Uani D . .
C11 C 0.55791(13) 0.32856(9) 0.43267(10) 0.0385 1.0000 Uani D . .
C12 C 0.64321(11) 0.34422(8) 0.38617(8) 0.0298 1.0000 Uani D . .
C13 C 0.63185(11) 0.36279(7) 0.31992(8) 0.0266 1.0000 Uani D . .
C14 C 0.52758(11) 0.37437(8) 0.27935(8) 0.0288 1.0000 Uani D . .
C15 C 0.49324(14) 0.31591(9) 0.23338(10) 0.0391 1.0000 Uani D . .
C16 C 0.43744(12) 0.45162(8) 0.19133(8) 0.0299 1.0000 Uani D . .
C19 C 0.39015(14) 0.45071(10) 0.06344(9) 0.0388 1.0000 Uani D . .
C20 C 0.57030(12) 0.43571(7) 0.11932(8) 0.0273 1.0000 Uani D . .
C22 C 0.77709(13) 0.49052(8) 0.32480(9) 0.0348 1.0000 Uani D . .
C25 C 0.71098(17) 0.57386(10) 0.40517(13) 0.0564 1.0000 Uani D . .
C26 C 0.77029(13) 0.46100(9) 0.43886(9) 0.0363 1.0000 Uani D . .
C28 C 0.73967(16) 0.19929(10) 0.47190(12) 0.0546 1.0000 Uani D . .
C31 C 0.6858(2) 0.11424(13) 0.38273(17) 0.0904 1.0000 Uani D . .
C32 C 0.57256(16) 0.20681(10) 0.41829(12) 0.0536 1.0000 Uani D . .
C41 C 1.02840(11) 0.34227(8) 1.00855(9) 0.0287 1.0000 Uani D . .
C42 C 0.95065(12) 0.36728(8) 1.05929(8) 0.0303 1.0000 Uani D . .
C43 C 0.83853(12) 0.34057(9) 1.04785(9) 0.0324 1.0000 Uani D . .
C44 C 0.80369(11) 0.32334(8) 0.97252(8) 0.0274 1.0000 Uani D . .
C45 C 0.75433(12) 0.38041(8) 0.92728(9) 0.0301 1.0000 Uani D . .
C46 C 0.72386(12) 0.35759(7) 0.85222(8) 0.0281 1.0000 Uani D . .
C47 C 0.74396(11) 0.28345(7) 0.84259(8) 0.0266 1.0000 Uani D . .
C48 C 0.71666(13) 0.25682(8) 0.76960(9) 0.0317 1.0000 Uani D . .
C49 C 0.74777(12) 0.18421(8) 0.76640(9) 0.0308 1.0000 Uani D . .
C50 C 0.86343(12) 0.17111(8) 0.79010(9) 0.0313 1.0000 Uani D . .
C51 C 0.92125(12) 0.23270(8) 0.81960(9) 0.0300 1.0000 Uani D . .
C52 C 0.85617(11) 0.26859(7) 0.86894(8) 0.0250 1.0000 Uani D . .
C53 C 0.88640(11) 0.28876(7) 0.93306(8) 0.0250 1.0000 Uani D . .
C54 C 0.99392(11) 0.27870(7) 0.96953(8) 0.0271 1.0000 Uani D . .
C55 C 0.99706(14) 0.21727(8) 1.01533(10) 0.0371 1.0000 Uani D . .
C56 C 1.12779(12) 0.33093(8) 1.05391(10) 0.0349 1.0000 Uani D . .
C59 C 1.18177(15) 0.32220(10) 1.18060(11) 0.0476 1.0000 Uani D . .
C60 C 1.00200(12) 0.35206(8) 1.13002(9) 0.0339 1.0000 Uani D . .
C62 C 0.82711(12) 0.43789(8) 0.91933(9) 0.0330 1.0000 Uani D . .
C65 C 0.91609(16) 0.49207(9) 0.82363(12) 0.0471 1.0000 Uani D . .
C66 C 0.79122(12) 0.39913(7) 0.80805(9) 0.0308 1.0000 Uani D . .
C68 C 0.68751(12) 0.14231(7) 0.81406(9) 0.0314 1.0000 Uani D . .
C71 C 0.72432(15) 0.05825(9) 0.90657(10) 0.0390 1.0000 Uani D . .
C72 C 0.86055(12) 0.11902(7) 0.84541(9) 0.0323 1.0000 Uani D . .
C81 C 0.62956(15) 0.45007(10) 0.63722(10) 0.0488 1.0000 Uani D . .
C82 C 0.4856(2) 0.11040(15) 0.65122(16) 0.0999 1.0000 Uani D . .
H11 H 0.5429(10) 0.4745(7) 0.2729(7) 0.0318 1.0000 Uiso D . .
H21 H 0.6526(10) 0.4845(6) 0.1924(7) 0.0313 1.0000 Uiso D . .
H31 H 0.7766(10) 0.4088(7) 0.1909(7) 0.0335 1.0000 Uiso D . .
H32 H 0.6942(11) 0.3524(7) 0.1806(7) 0.0335 1.0000 Uiso D . .
H41 H 0.7664(10) 0.3307(6) 0.2839(7) 0.0312 1.0000 Uiso D . .
H51 H 0.8783(10) 0.4157(7) 0.3093(7) 0.0351 1.0000 Uiso D . .
H61 H 0.8860(10) 0.3964(7) 0.4222(7) 0.0361 1.0000 Uiso D . .
H71 H 0.7883(11) 0.3025(7) 0.3950(7) 0.0382 1.0000 Uiso D . .
H81 H 0.8292(11) 0.3108(8) 0.5128(8) 0.0515 1.0000 Uiso D . .
H82 H 0.7304(12) 0.3548(8) 0.5233(8) 0.0515 1.0000 Uiso D . .
H91 H 0.6904(12) 0.2479(8) 0.5548(8) 0.0555 1.0000 Uiso D . .
H101 H 0.5289(11) 0.2560(8) 0.5027(8) 0.0542 1.0000 Uiso D . .
H111 H 0.5540(12) 0.3632(7) 0.4674(8) 0.0463 1.0000 Uiso D . .
H112 H 0.4918(11) 0.3256(7) 0.4063(8) 0.0463 1.0000 Uiso D . .
H141 H 0.4743(10) 0.3801(7) 0.3122(7) 0.0344 1.0000 Uiso D . .
H151 H 0.4900(12) 0.2771(7) 0.2616(8) 0.0459 1.0000 Uiso D . .
H152 H 0.5426(12) 0.3062(7) 0.1994(8) 0.0459 1.0000 Uiso D . .
H153 H 0.4260(11) 0.3235(7) 0.2103(8) 0.0459 1.0000 Uiso D . .
H191 H 0.4074(11) 0.4247(7) 0.0274(8) 0.0458 1.0000 Uiso D . .
H192 H 0.3897(12) 0.4942(7) 0.0456(8) 0.0458 1.0000 Uiso D . .
H193 H 0.3245(11) 0.4428(8) 0.0751(8) 0.0458 1.0000 Uiso D . .
H251 H 0.6773(13) 0.5720(8) 0.4492(8) 0.0666 1.0000 Uiso D . .
H252 H 0.7690(12) 0.6045(8) 0.4089(9) 0.0666 1.0000 Uiso D . .
H253 H 0.6617(13) 0.5869(8) 0.3684(8) 0.0666 1.0000 Uiso D . .
H311 H 0.6279(15) 0.1060(10) 0.3504(10) 0.1077 1.0000 Uiso D . .
H312 H 0.6999(17) 0.0766(9) 0.4111(10) 0.1077 1.0000 Uiso D . .
H313 H 0.7446(15) 0.1203(10) 0.3570(10) 0.1077 1.0000 Uiso D . .
H411 H 1.0406(10) 0.3751(7) 0.9745(7) 0.0344 1.0000 Uiso D . .
H421 H 0.9491(10) 0.4149(7) 1.0569(7) 0.0362 1.0000 Uiso D . .
H431 H 0.7896(11) 0.3722(7) 1.0636(7) 0.0382 1.0000 Uiso D . .
H432 H 0.8340(11) 0.3004(7) 1.0757(7) 0.0382 1.0000 Uiso D . .
H441 H 0.7470(10) 0.2918(7) 0.9760(7) 0.0325 1.0000 Uiso D . .
H451 H 0.6951(10) 0.3964(7) 0.9498(7) 0.0356 1.0000 Uiso D . .
H461 H 0.6518(10) 0.3682(7) 0.8379(7) 0.0341 1.0000 Uiso D . .
H471 H 0.6991(10) 0.2612(7) 0.8738(7) 0.0316 1.0000 Uiso D . .
H481 H 0.7539(11) 0.2814(7) 0.7356(7) 0.0371 1.0000 Uiso D . .
H482 H 0.6409(10) 0.2610(7) 0.7570(7) 0.0371 1.0000 Uiso D . .
H491 H 0.7307(11) 0.1670(7) 0.7206(7) 0.0365 1.0000 Uiso D . .
H501 H 0.9002(11) 0.1527(7) 0.7521(7) 0.0380 1.0000 Uiso D . .
H511 H 0.9877(11) 0.2185(7) 0.8413(7) 0.0361 1.0000 Uiso D . .
H512 H 0.9366(11) 0.2610(7) 0.7811(7) 0.0361 1.0000 Uiso D . .
H541 H 1.0421(10) 0.2725(7) 0.9337(7) 0.0326 1.0000 Uiso D . .
H551 H 0.9810(11) 0.1787(7) 0.9862(8) 0.0433 1.0000 Uiso D . .
H552 H 1.0664(11) 0.2114(7) 1.0390(7) 0.0433 1.0000 Uiso D . .
H553 H 0.9454(11) 0.2196(7) 1.0500(7) 0.0433 1.0000 Uiso D . .
H591 H 1.1455(12) 0.3132(8) 1.2215(8) 0.0561 1.0000 Uiso D . .
H592 H 1.2259(12) 0.3603(8) 1.1898(8) 0.0561 1.0000 Uiso D . .
H593 H 1.2230(12) 0.2856(8) 1.1691(8) 0.0561 1.0000 Uiso D . .
H651 H 0.9454(13) 0.5167(8) 0.8599(8) 0.0560 1.0000 Uiso D . .
H652 H 0.9738(12) 0.4729(8) 0.8030(8) 0.0560 1.0000 Uiso D . .
H653 H 0.8790(12) 0.5168(8) 0.7905(8) 0.0560 1.0000 Uiso D . .
H711 H 0.7785(11) 0.0278(7) 0.9199(8) 0.0469 1.0000 Uiso D . .
H712 H 0.7069(12) 0.0798(7) 0.9473(8) 0.0469 1.0000 Uiso D . .
H713 H 0.6657(11) 0.0352(7) 0.8871(8) 0.0469 1.0000 Uiso D . .
H811 H 0.64304 0.46704 0.68564 0.0584 0.86 Uiso R . .
H812 H 0.69723 0.44679 0.61481 0.0584 0.86 Uiso R . .
H813 H 0.66366 0.47382 0.67820 0.0584 0.14 Uiso R . .
H814 H 0.68442 0.43425 0.60701 0.0584 0.14 Uiso R . .
H821 H 0.5398 0.09703 0.68843 0.1175 0.585 Uiso R . .
H822 H 0.4150 0.10958 0.67005 0.1175 0.585 Uiso R . .
H823 H 0.5414 0.09864 0.68807 0.1175 0.415 Uiso R . .
H824 H 0.4165 0.09366 0.66464 0.1175 0.415 Uiso R . .

loop_
_atom_site_aniso_label
_atom_site_aniso_U_11
_atom_site_aniso_U_22
_atom_site_aniso_U_33
_atom_site_aniso_U_23
_atom_site_aniso_U_13
_atom_site_aniso_U_12
Cl1 0.0674(3) 0.0624(3) 0.0471(3) 0.0091(2) 0.0027(2) 0.0195(3)
Cl21 0.0666(4) 0.0547(4) 0.0711(5) 0.0104(3) 0.0049(4) 0.0069(3)
Cl31 0.0823(13) 0.0903(12) 0.0700(15) 0.0409(12) -0.0103(9) -0.0222(9)
Cl32 0.150(4) 0.169(3) 0.0338(12) -0.0167(17) 0.0029(18) -0.078(3)
Cl41 0.0968(18) 0.1264(19) 0.132(3) -0.0444(16) -0.0496(17) 0.0041(14)
Cl42 0.0604(17) 0.191(4) 0.0946(17) 0.002(2) -0.0070(13) 0.0404(19)
O17 0.0302(6) 0.0544(8) 0.0443(7) 0.0003(6) 0.0040(5) 0.0146(6)
O21 0.0374(6) 0.0394(7) 0.0286(6) -0.0030(5) 0.0044(5) 0.0016(5)
O23 0.0843(10) 0.0319(7) 0.0406(8) 0.0074(6) -0.0136(7) -0.0163(7)
O27 0.0859(10) 0.0583(9) 0.0396(8) -0.0039(7) 0.0196(7) 0.0002(8)
O29 0.0436(8) 0.0604(9) 0.1201(14) 0.0430(9) 0.0213(8) 0.0141(7)
O33 0.0632(10) 0.0610(10) 0.0876(12) 0.0168(9) -0.0033(9) -0.0198(8)
O57 0.0248(6) 0.0475(8) 0.0673(9) -0.0096(6) 0.0038(6) -0.0009(5)
O61 0.0447(7) 0.0646(9) 0.0375(8) -0.0027(6) 0.0026(6) 0.0060(6)
O63 0.0593(8) 0.0280(6) 0.0500(8) -0.0097(6) -0.0074(6) -0.0002(6)
O67 0.0526(7) 0.0370(7) 0.0370(7) 0.0026(6) 0.0017(6) -0.0043(6)
O69 0.0303(6) 0.0360(7) 0.0612(8) 0.0052(6) 0.0020(6) 0.0008(5)
O73 0.0365(7) 0.0321(7) 0.0681(9) 0.0013(6) -0.0077(6) 0.0049(5)
N18 0.0277(7) 0.0280(7) 0.0298(7) 0.0006(6) -0.0018(5) 0.0034(5)
N24 0.0369(8) 0.0310(8) 0.0429(9) -0.0012(7) 0.0008(6) 0.0010(6)
N30 0.0596(11) 0.0403(10) 0.0792(13) 0.0182(9) 0.0212(10) 0.0048(8)
N58 0.0294(7) 0.0336(8) 0.0422(9) -0.0034(6) -0.0040(6) -0.0001(6)
N64 0.0339(7) 0.0219(7) 0.0413(8) -0.0004(6) -0.0009(6) -0.0009(6)
N70 0.0322(7) 0.0250(7) 0.0333(8) -0.0015(6) 0.0012(6) 0.0023(6)
C1 0.0266(8) 0.0246(8) 0.0266(8) -0.0019(7) 0.0024(6) 0.0034(6)
C2 0.0261(8) 0.0232(8) 0.0280(8) 0.0002(6) 0.0027(6) -0.0006(6)
C3 0.0249(8) 0.0310(8) 0.0281(9) -0.0004(7) 0.0049(6) 0.0010(7)
C4 0.0228(7) 0.0250(8) 0.0301(9) 0.0012(7) 0.0029(6) 0.0020(6)
C5 0.0224(8) 0.0335(9) 0.0324(9) 0.0026(7) 0.0026(6) -0.0020(7)
C6 0.0228(8) 0.0372(9) 0.0303(9) 0.0050(7) -0.0011(6) 0.0013(7)
C7 0.0272(8) 0.0349(9) 0.0343(9) 0.0095(7) 0.0027(7) 0.0041(7)
C8 0.0381(10) 0.0534(12) 0.0382(11) 0.0170(9) 0.0008(8) 0.0031(9)
C9 0.0366(10) 0.0561(12) 0.0459(11) 0.0262(10) 0.0069(8) 0.0052(9)
C10 0.0342(9) 0.0558(12) 0.0467(11) 0.0247(10) 0.0123(8) 0.0031(8)
C11 0.0290(9) 0.0481(11) 0.0390(10) 0.0143(8) 0.0065(8) 0.0055(8)
C12 0.0251(8) 0.0295(8) 0.0353(9) 0.0068(7) 0.0051(7) 0.0022(6)
C13 0.0239(7) 0.0238(8) 0.0324(9) 0.0023(7) 0.0043(6) 0.0012(6)
C14 0.0215(7) 0.0324(9) 0.0327(9) 0.0029(7) 0.0043(6) 0.0013(6)
C15 0.0323(9) 0.0314(9) 0.0523(12) 0.0029(8) -0.0054(8) -0.0029(7)
C16 0.0281(8) 0.0257(8) 0.0358(9) 0.0015(7) 0.0016(7) 0.0054(6)
C19 0.0358(9) 0.0442(11) 0.0350(10) 0.0004(8) -0.0060(8) 0.0066(8)
C20 0.0309(8) 0.0211(8) 0.0301(9) 0.0015(7) 0.0024(7) 0.0006(6)
C22 0.0351(9) 0.0323(9) 0.0353(10) 0.0042(8) -0.0081(7) -0.0090(7)
C25 0.0578(13) 0.0349(11) 0.0766(16) -0.0108(11) 0.0068(11) 0.0046(9)
C26 0.0335(9) 0.0420(10) 0.0338(10) -0.0018(8) 0.0039(7) -0.0026(7)
C28 0.0439(12) 0.0485(12) 0.0731(15) 0.0349(11) 0.0150(11) 0.0012(10)
C31 0.107(2) 0.0521(16) 0.114(3) 0.0068(16) 0.0247(18) 0.0043(15)
C32 0.0468(12) 0.0476(12) 0.0671(14) 0.0271(11) 0.0095(11) -0.0095(10)
C41 0.0248(8) 0.0242(8) 0.0372(9) 0.0001(7) 0.0040(7) -0.0017(6)
C42 0.0287(8) 0.0265(8) 0.0360(9) -0.0039(7) 0.0041(7) 0.0021(7)
C43 0.0259(8) 0.0382(9) 0.0336(9) -0.0058(8) 0.0064(7) 0.0033(7)
C44 0.0215(7) 0.0277(8) 0.0334(9) -0.0027(7) 0.0051(6) -0.0009(6)
C45 0.0254(8) 0.0287(8) 0.0365(9) -0.0045(7) 0.0046(7) 0.0066(6)
C46 0.0215(7) 0.0263(8) 0.0363(9) -0.0006(7) 0.0004(7) 0.0029(6)
C47 0.0243(8) 0.0238(8) 0.0321(9) -0.0008(7) 0.0043(6) -0.0009(6)
C48 0.0325(9) 0.0286(8) 0.0335(9) 0.0004(7) -0.0001(7) 0.0002(7)
C49 0.0348(9) 0.0275(8) 0.0296(9) -0.0041(7) -0.0010(7) 0.0003(7)
C50 0.0309(8) 0.0286(8) 0.0350(9) -0.0084(7) 0.0060(7) 0.0001(7)
C51 0.0267(8) 0.0279(8) 0.0361(10) -0.0038(7) 0.0068(7) -0.0006(7)
C52 0.0239(7) 0.0183(7) 0.0336(9) 0.0010(6) 0.0068(6) -0.0014(6)
C53 0.0232(7) 0.0197(7) 0.0329(9) 0.0016(6) 0.0072(6) -0.0010(6)
C54 0.0224(7) 0.0258(8) 0.0336(9) -0.0023(7) 0.0053(6) 0.0011(6)
C55 0.0350(9) 0.0266(9) 0.0484(11) 0.0027(8) -0.0057(8) 0.0004(7)
C56 0.0269(8) 0.0244(8) 0.0530(11) -0.0050(8) 0.0007(8) -0.0050(7)
C59 0.0381(10) 0.0460(11) 0.0561(13) -0.0009(10) -0.0138(9) 0.0009(9)
C60 0.0333(9) 0.0274(8) 0.0404(10) -0.0043(7) -0.0013(8) -0.0006(7)
C62 0.0325(9) 0.0236(8) 0.0420(10) -0.0031(7) -0.0032(7) 0.0085(7)
C65 0.0523(12) 0.0299(10) 0.0588(13) 0.0023(9) 0.0019(10) -0.0112(9)
C66 0.0298(8) 0.0232(8) 0.0387(10) 0.0009(7) -0.0013(7) 0.0059(7)
C68 0.0337(9) 0.0234(8) 0.0367(9) -0.0059(7) 0.0014(7) 0.0013(7)
C71 0.0424(10) 0.0351(10) 0.0396(11) 0.0043(8) 0.0038(8) 0.0025(8)
C72 0.0329(9) 0.0238(8) 0.0399(10) -0.0102(7) 0.0001(7) 0.0020(7)
C81 0.0495(11) 0.0568(12) 0.0400(11) 0.0027(9) 0.0023(9) 0.0095(9)
C82 0.093(2) 0.104(2) 0.109(2) -0.0017(18) 0.0429(18) -0.0200(17)

loop_
_atom_type_symbol
_atom_type_scat_dispersion_real
_atom_type_scat_dispersion_imag
_atom_type_scat_Cromer_Mann_a1
_atom_type_scat_Cromer_Mann_b1
_atom_type_scat_Cromer_Mann_a2
_atom_type_scat_Cromer_Mann_b2
_atom_type_scat_Cromer_Mann_a3
_atom_type_scat_Cromer_Mann_b3
_atom_type_scat_Cromer_Mann_a4
_atom_type_scat_Cromer_Mann_b4
_atom_type_scat_Cromer_Mann_c
_atom_type_scat_source
C 0.0033 0.0016 2.3100 20.8439 1.0200 10.2075 1.5886 0.5687 0.8650 51.6512 0.2156 'International Tables Vol C 4.2.6.8 and 6.1.1.4'
H 0.0000 0.0000 0.4930 10.5109 0.3229 26.1257 0.1402 3.1424 0.0408 57.7998 0.0030 'International Tables Vol C 4.2.6.8 and 6.1.1.4'
Cl 0.1484 0.1585 11.4604 0.0104 7.1964 1.1662 6.2556 18.5194 1.6455 47.7784 -9.5574 'International Tables Vol C 4.2.6.8 and 6.1.1.4'
N 0.0061 0.0033 12.2126 0.0057 3.1322 9.8933 2.0125 28.9975 1.1663 0.5826 -11.5290 'International Tables Vol C 4.2.6.8 and 6.1.1.4'
O 0.0106 0.0060 3.0485 13.2771 2.2868 5.7011 1.5463 0.3239 0.8670 32.9089 0.2508 'International Tables Vol C 4.2.6.8 and 6.1.1.4'

loop_
_exptl_crystal_face_index_h
_exptl_crystal_face_index_k
_exptl_crystal_face_index_l
_exptl_crystal_face_perp_dist
1 0 0 0.100
0 -1 0 0.220
0 0 1 0.010
0 0 -1 0.090
-1 3 0 0.203
-1 -1 0 0.243

loop_
_geom_angle_atom_site_label_1
_geom_angle_atom_site_label_2
_geom_angle_atom_site_label_3
_geom_angle
_geom_angle_publ_flag
C16 N18 C19 124.41(13) yes
C16 N18 C20 112.80(12) yes
C19 N18 C20 122.74(13) yes
C22 N24 C25 123.45(16) yes
C22 N24 C26 112.99(14) yes
C25 N24 C26 122.95(16) yes
C28 N30 C31 123.6(2) yes
C28 N30 C32 112.77(18) yes
C31 N30 C32 123.5(2) yes
C56 N58 C59 123.83(15) yes
C56 N58 C60 112.66(14) yes
C59 N58 C60 123.51(15) yes
C62 N64 C65 123.92(14) yes
C62 N64 C66 113.45(13) yes
C65 N64 C66 122.42(15) yes
C68 N70 C71 122.87(13) yes
C68 N70 C72 112.95(13) yes
C71 N70 C72 124.09(14) yes
C2 C1 C14 113.42(12) yes
C2 C1 C16 103.69(12) yes
C14 C1 C16 111.59(12) yes
C2 C1 H11 109.7(8) no
C14 C1 H11 108.2(8) no
C16 C1 H11 110.2(8) no
C1 C2 C3 116.26(13) yes
C1 C2 C20 104.28(12) yes
C3 C2 C20 113.76(13) yes
C1 C2 H21 108.4(8) no
C3 C2 H21 109.1(8) no
C20 C2 H21 104.3(8) no
C2 C3 C4 114.41(12) yes
C2 C3 H31 109.9(8) no
C4 C3 H31 108.4(8) no
C2 C3 H32 107.6(8) no
C4 C3 H32 107.8(8) no
H31 C3 H32 108.6(11) no
C3 C4 C5 115.04(12) yes
C3 C4 C13 114.02(12) yes
C5 C4 C13 110.30(12) yes
C3 C4 H41 106.1(8) no
C5 C4 H41 104.7(8) no
C13 C4 H41 105.7(8) no
C4 C5 C6 112.00(12) yes
C4 C5 C22 113.84(12) yes
C6 C5 C22 104.16(13) yes
C4 C5 H51 108.9(8) no
C6 C5 H51 110.1(8) no
C22 C5 H51 107.6(8) no
C5 C6 C7 112.45(13) yes
C5 C6 C26 104.35(13) yes
C7 C6 C26 112.66(13) yes
C5 C6 H61 110.4(8) no
C7 C6 H61 108.8(8) no
C26 C6 H61 108.1(9) no
C6 C7 C8 114.09(14) yes
C6 C7 C12 108.44(12) yes
C8 C7 C12 112.40(13) yes
C6 C7 H71 106.9(8) no
C8 C7 H71 107.3(8) no
C12 C7 H71 107.4(8) no
C7 C8 C9 110.04(16) yes
C7 C8 H81 109.3(9) no
C9 C8 H81 109.9(9) no
C7 C8 H82 110.8(9) no
C9 C8 H82 108.6(9) no
H81 C8 H82 108.2(12) no
C8 C9 C10 113.39(14) yes
C8 C9 C28 110.40(15) yes
C10 C9 C28 104.89(17) yes
C8 C9 H91 109.2(9) no
C10 C9 H91 111.6(9) no
C28 C9 H91 107.2(10) no
C9 C10 C11 113.54(15) yes
C9 C10 C32 104.83(16) yes
C11 C10 C32 111.01(16) yes
C9 C10 H101 110.2(9) no
C11 C10 H101 108.6(9) no
C32 C10 H101 108.5(10) no
C10 C11 C12 110.06(14) yes
C10 C11 H111 109.4(9) no
C12 C11 H111 109.6(9) no
C10 C11 H112 108.5(9) no
C12 C11 H112 110.5(9) no
H111 C11 H112 108.8(12) no
C7 C12 C11 115.73(14) yes
C7 C12 C13 117.13(13) yes
C11 C12 C13 127.13(14) yes
C4 C13 C12 116.86(13) yes
C4 C13 C14 118.41(13) yes
C12 C13 C14 124.73(13) yes
C1 C14 C13 108.10(12) yes
C1 C14 C15 114.09(14) yes
C13 C14 C15 112.54(13) yes
C1 C14 H141 106.8(8) no
C13 C14 H141 108.3(8) no
C15 C14 H141 106.7(8) no
C14 C15 H151 109.4(9) no
C14 C15 H152 112.3(9) no
H151 C15 H152 106.0(12) no
C14 C15 H153 110.9(9) no
H151 C15 H153 108.8(12) no
H152 C15 H153 109.3(12) no
C1 C16 N18 108.68(12) yes
C1 C16 O17 126.83(15) yes
N18 C16 O17 124.47(14) yes
N18 C19 H191 112.9(9) no
N18 C19 H192 110.4(9) no
H191 C19 H192 105.1(12) no
N18 C19 H193 110.4(10) no
H191 C19 H193 111.7(12) no
H192 C19 H193 106.0(12) no
C2 C20 N18 108.21(13) yes
C2 C20 O21 127.89(14) yes
N18 C20 O21 123.88(14) yes
C5 C22 N24 108.67(14) yes
C5 C22 O23 128.00(16) yes
N24 C22 O23 123.32(16) yes
N24 C25 H251 108.6(10) no
N24 C25 H252 110.3(10) no
H251 C25 H252 110.2(13) no
N24 C25 H253 107.5(11) no
H251 C25 H253 110.3(13) no
H252 C25 H253 109.9(13) no
C6 C26 N24 108.67(14) yes
C6 C26 O27 128.33(16) yes
N24 C26 O27 122.98(16) yes
C9 C28 N30 108.77(16) yes
C9 C28 O29 127.9(2) yes
N30 C28 O29 123.3(2) yes
N30 C31 H311 110.2(13) no
N30 C31 H312 111.3(13) no
H311 C31 H312 110.1(15) no
N30 C31 H313 111.5(13) no
H311 C31 H313 107.0(15) no
H312 C31 H313 106.6(15) no
C10 C32 N30 108.65(18) yes
C10 C32 O33 127.45(19) yes
N30 C32 O33 123.9(2) yes
C42 C41 C54 114.42(12) yes
C42 C41 C56 103.87(13) yes
C54 C41 C56 110.69(12) yes
C42 C41 H411 110.7(8) no
C54 C41 H411 107.7(8) no
C56 C41 H411 109.3(8) no
C41 C42 C43 115.79(13) yes
C41 C42 C60 104.54(13) yes
C43 C42 C60 113.49(14) yes
C41 C42 H421 108.2(8) no
C43 C42 H421 109.3(8) no
C60 C42 H421 104.8(8) no
C42 C43 C44 114.89(13) yes
C42 C43 H431 109.9(8) no
C44 C43 H431 107.7(9) no
C42 C43 H432 107.9(8) no
C44 C43 H432 107.8(8) no
H431 C43 H432 108.4(11) no
C43 C44 C45 116.08(13) yes
C43 C44 C53 114.67(12) yes
C45 C44 C53 109.38(12) yes
C43 C44 H441 104.6(8) no
C45 C44 H441 104.8(8) no
C53 C44 H441 106.2(8) no
C44 C45 C46 111.45(12) yes
C44 C45 C62 113.98(12) yes
C46 C45 C62 104.59(13) yes
C44 C45 H451 107.5(8) no
C46 C45 H451 112.1(8) no
C62 C45 H451 107.3(9) no
C45 C46 C47 111.98(13) yes
C45 C46 C66 104.25(12) yes
C47 C46 C66 111.72(12) yes
C45 C46 H461 111.7(8) no
C47 C46 H461 110.3(8) no
C66 C46 H461 106.5(8) no
C46 C47 C48 115.44(13) yes
C46 C47 C52 108.44(12) yes
C48 C47 C52 112.61(12) yes
C46 C47 H471 105.6(8) no
C48 C47 H471 107.5(8) no
C52 C47 H471 106.7(8) no
C47 C48 C49 109.71(13) yes
C47 C48 H481 110.4(8) no
C49 C48 H481 108.9(8) no
C47 C48 H482 110.5(8) no
C49 C48 H482 109.1(8) no
H481 C48 H482 108.0(11) no
C48 C49 C50 113.70(13) yes
C48 C49 C68 111.95(13) yes
C50 C49 C68 104.21(13) yes
C48 C49 H491 110.2(8) no
C50 C49 H491 111.0(8) no
C68 C49 H491 105.3(8) no
C49 C50 C51 113.17(13) yes
C49 C50 C72 104.97(13) yes
C51 C50 C72 110.24(13) yes
C49 C50 H501 110.5(8) no
C51 C50 H501 110.1(8) no
C72 C50 H501 107.6(9) no
C50 C51 C52 110.82(12) yes
C50 C51 H511 107.5(8) no
C52 C51 H511 112.6(8) no
C50 C51 H512 108.5(8) no
C52 C51 H512 110.6(8) no
H511 C51 H512 106.7(11) no
C47 C52 C51 116.14(13) yes
C47 C52 C53 116.84(13) yes
C51 C52 C53 127.03(14) yes
C44 C53 C52 116.24(13) yes
C44 C53 C54 118.20(13) yes
C52 C53 C54 125.54(13) yes
C41 C54 C53 109.32(12) yes
C41 C54 C55 114.07(13) yes
C53 C54 C55 111.30(12) yes
C41 C54 H541 106.4(8) no
C53 C54 H541 107.0(8) no
C55 C54 H541 108.4(8) no
C54 C55 H551 109.1(9) no
C54 C55 H552 110.8(9) no
H551 C55 H552 108.4(11) no
C54 C55 H553 111.5(9) no
H551 C55 H553 108.0(11) no
H552 C55 H553 108.9(11) no
C41 C56 N58 108.82(13) yes
C41 C56 O57 127.17(17) yes
N58 C56 O57 123.98(16) yes
N58 C59 H591 109.3(10) no
N58 C59 H592 110.3(10) no
H591 C59 H592 108.2(12) no
N58 C59 H593 108.2(10) no
H591 C59 H593 110.7(13) no
H592 C59 H593 110.1(12) no
C42 C60 N58 108.11(14) yes
C42 C60 O61 128.38(15) yes
N58 C60 O61 123.48(16) yes
C45 C62 N64 108.53(13) yes
C45 C62 O63 128.38(16) yes
N64 C62 O63 123.09(15) yes
N64 C65 H651 109.1(10) no
N64 C65 H652 111.8(10) no
H651 C65 H652 105.0(13) no
N64 C65 H653 109.7(10) no
H651 C65 H653 113.2(13) no
H652 C65 H653 108.1(13) no
C46 C66 N64 108.68(14) yes
C46 C66 O67 127.97(15) yes
N64 C66 O67 123.34(15) yes
C49 C68 N70 109.04(13) yes
C49 C68 O69 127.48(15) yes
N70 C68 O69 123.47(15) yes
N70 C71 H711 112.0(9) no
N70 C71 H712 109.4(9) no
H711 C71 H712 106.9(12) no
N70 C71 H713 109.8(9) no
H711 C71 H713 109.1(12) no
H712 C71 H713 109.5(12) no
C50 C72 N70 108.64(13) yes
C50 C72 O73 127.16(15) yes
N70 C72 O73 124.20(16) yes
Cl21 C81 Cl1 110.92(10) yes
Cl1 C81 Cl22 112.2(2) yes
Cl21 C81 H811 109.1 no
Cl1 C81 H811 109.1 no
Cl21 C81 H812 109.2 no
Cl1 C81 H812 109.1 no
H811 C81 H812 109.5 no
Cl1 C81 H813 108.7 no
Cl22 C81 H813 107.9 no
Cl1 C81 H814 108.9 no
Cl22 C81 H814 109.7 no
H813 C81 H814 109.5 no
Cl32 C82 Cl42 103.7(3) yes
Cl41 C82 Cl31 119.1(3) yes
Cl32 C82 H823 110.6 no
Cl42 C82 H823 110.1 no
Cl32 C82 H824 110.7 no
Cl42 C82 H824 112.2 no
H823 C82 H824 109.5 no

loop_
_geom_bond_atom_site_label_1
_geom_bond_atom_site_label_2
_geom_bond_distance
_geom_bond_publ_flag
Cl1 C81 1.7579(19) yes
Cl21 C81 1.786(2) yes
Cl22 C81 1.676(6) yes
Cl31 C82 1.682(4) yes
Cl32 C82 1.868(7) yes
Cl41 C82 1.689(5) yes
Cl42 C82 1.814(5) yes
O17 C16 1.2180(18) yes
O21 C20 1.2090(17) yes
O23 C22 1.2129(19) yes
O27 C26 1.208(2) yes
O29 C28 1.208(2) yes
O33 C32 1.213(2) yes
O57 C56 1.2208(19) yes
O61 C60 1.208(2) yes
O63 C62 1.2150(19) yes
O67 C66 1.2102(19) yes
O69 C68 1.2157(18) yes
O73 C72 1.2146(19) yes
N18 C16 1.374(2) yes
N18 C19 1.452(2) yes
N18 C20 1.3882(19) yes
N24 C22 1.371(2) yes
N24 C25 1.457(2) yes
N24 C26 1.378(2) yes
N30 C28 1.387(3) yes
N30 C31 1.453(3) yes
N30 C32 1.391(3) yes
N58 C56 1.376(2) yes
N58 C59 1.457(2) yes
N58 C60 1.390(2) yes
N64 C62 1.378(2) yes
N64 C65 1.454(2) yes
N64 C66 1.377(2) yes
N70 C68 1.383(2) yes
N70 C71 1.456(2) yes
N70 C72 1.381(2) yes
C1 C2 1.537(2) yes
C1 C14 1.543(2) yes
C1 C16 1.517(2) yes
C1 H11 0.954(13) no
C2 C3 1.534(2) yes
C2 C20 1.509(2) yes
C2 H21 0.941(13) no
C3 C4 1.532(2) yes
C3 H31 0.957(13) no
C3 H32 0.968(13) no
C4 C5 1.561(2) yes
C4 C13 1.524(2) yes
C4 H41 0.970(13) no
C5 C6 1.537(2) yes
C5 C22 1.512(2) yes
C5 H51 0.981(13) no
C6 C7 1.542(2) yes
C6 C26 1.513(2) yes
C6 H61 0.956(13) no
C7 C8 1.529(2) yes
C7 C12 1.525(2) yes
C7 H71 0.973(13) no
C8 C9 1.528(3) yes
C8 H81 0.962(14) no
C8 H82 0.982(14) no
C9 C10 1.542(2) yes
C9 C28 1.502(3) yes
C9 H91 0.984(14) no
C10 C11 1.533(2) yes
C10 C32 1.503(3) yes
C10 H101 0.965(14) no
C11 C12 1.500(2) yes
C11 H111 0.977(14) no
C11 H112 0.958(14) no
C12 C13 1.332(2) yes
C13 C14 1.516(2) yes
C14 C15 1.530(2) yes
C14 H141 0.973(13) no
C15 H151 0.963(14) no
C15 H152 0.965(14) no
C15 H153 0.953(14) no
C19 H191 0.916(14) no
C19 H192 0.951(14) no
C19 H193 0.901(14) no
C25 H251 0.982(15) no
C25 H252 0.969(15) no
C25 H253 0.951(15) no
C31 H311 0.948(16) no
C31 H312 0.952(17) no
C31 H313 0.942(16) no
C41 C42 1.536(2) yes
C41 C54 1.545(2) yes
C41 C56 1.509(2) yes
C41 H411 0.958(13) no
C42 C43 1.537(2) yes
C42 C60 1.504(2) yes
C42 H421 0.971(13) no
C43 C44 1.531(2) yes
C43 H431 0.964(13) no
C43 H432 0.984(13) no
C44 C45 1.559(2) yes
C44 C53 1.524(2) yes
C44 H441 0.975(13) no
C45 C46 1.545(2) yes
C45 C62 1.511(2) yes
C45 H451 0.960(13) no
C46 C47 1.545(2) yes
C46 C66 1.516(2) yes
C46 H461 0.969(13) no
C47 C48 1.527(2) yes
C47 C52 1.519(2) yes
C47 H471 0.976(12) no
C48 C49 1.533(2) yes
C48 H481 0.977(13) no
C48 H482 0.986(13) no
C49 C50 1.541(2) yes
C49 C68 1.509(2) yes
C49 H491 0.961(13) no
C50 C51 1.544(2) yes
C50 C72 1.508(2) yes
C50 H501 0.977(13) no
C51 C52 1.502(2) yes
C51 H511 0.965(13) no
C51 H512 0.972(13) no
C52 C53 1.335(2) yes
C53 C54 1.514(2) yes
C54 C55 1.531(2) yes
C54 H541 0.969(13) no
C55 H551 0.979(14) no
C55 H552 0.976(13) no
C55 H553 0.977(13) no
C59 H591 0.963(14) no
C59 H592 0.968(14) no
C59 H593 0.950(14) no
C65 H651 0.919(15) no
C65 H652 0.950(14) no
C65 H653 0.918(14) no
C71 H711 0.951(14) no
C71 H712 0.942(14) no
C71 H713 0.940(14) no
C81 H811 1.000 no
C81 H812 1.000 no
C81 H813 1.000 no
C81 H814 1.000 no
C82 H821 1.000 no
C82 H822 1.000 no
C82 H823 1.000 no
C82 H824 1.000 no

loop_
_geom_contact_atom_site_label_1
_geom_contact_atom_site_label_2
_geom_contact_distance
_geom_contact_site_symmetry_2
_geom_contact_publ_flag
Cl1 O27 3.400(2) . no
Cl1 Cl1 3.576(1) 2_666 no
Cl21 O67 3.448(1) . no
Cl22 O67 3.250(6) . no
Cl41 O27 3.335(5) 4_455 no
Cl41 N24 3.502(5) 3_646 no
Cl41 C22 3.566(5) 3_646 no
Cl42 N24 3.365(6) 3_646 no
Cl42 C25 3.466(5) 3_646 no
O17 N64 3.306(2) 2_666 no
O17 C66 3.333(2) 2_666 no
O17 C81 3.465(2) 2_666 no
O17 C65 3.531(2) 2_666 no
O17 O67 3.558(2) 2_666 no
O21 C55 3.360(2) 4_454 no
O21 C43 3.443(2) 1_554 no
O21 C71 3.452(2) 3_656 no
O21 C45 3.484(2) 1_554 no
O21 C19 3.539(2) 2_665 no
O23 C68 2.958(2) 3_656 no
O23 N70 3.034(2) 3_656 no
O23 C49 3.289(2) 3_656 no
O23 C72 3.384(2) 3_656 no
O23 O69 3.391(2) 3_656 no
O23 C71 3.583(2) 3_656 no
O27 C81 3.250(2) . no
O29 C25 3.114(3) 3_646 no
O29 C11 3.169(2) 4 no
O29 C10 3.474(2) 4 no
O33 C6 3.126(2) 4_455 no
O33 C7 3.352(2) 4_455 no
O33 C5 3.431(2) 4_455 no
O57 C44 3.357(2) 4 no
O57 C19 3.532(2) 1_656 no
O57 C71 3.542(2) 4 no
O61 C3 3.368(2) 1_556 no
O61 C65 3.477(2) 2_767 no
O63 C71 3.284(2) 3_657 no
O63 C19 3.577(2) 2_666 no
O67 C81 3.080(2) . no
O67 C82 3.144(3) 4 no
O69 C51 3.416(2) 4_455 no
O69 C82 3.432(3) . no
O69 C65 3.515(2) 4_455 no
O73 C20 3.184(2) 3_646 no
O73 N18 3.257(2) 3_646 no
O73 C2 3.386(2) 3_646 no
O73 C16 3.587(2) 3_646 no
C19 C71 3.574(2) 4_454 no
C25 C28 3.512(3) 3_656 no
C60 C65 3.440(2) 2_767 no

loop_
_geom_torsion_atom_site_label_1
_geom_torsion_atom_site_label_2
_geom_torsion_atom_site_label_3
_geom_torsion_atom_site_label_4
_geom_torsion
_geom_torsion_publ_flag
O17 C16 N18 C19 -0.9(3) no
O17 C16 N18 C20 176.6(2) no
O17 C16 C1 C2 -168.9(2) no
O17 C16 C1 C14 68.6(2) no
O21 C20 N18 C16 176.2(1) no
O21 C20 N18 C19 -6.3(2) no
O21 C20 C2 C1 -168.6(1) no
O21 C20 C2 C3 -41.0(2) no
O23 C22 N24 C25 1.9(3) no
O23 C22 N24 C26 -169.4(2) no
O23 C22 C5 C4 -69.7(2) no
O23 C22 C5 C6 168.0(2) no
O27 C26 N24 C22 174.5(2) no
O27 C26 N24 C25 3.1(3) no
O27 C26 C6 C5 178.4(2) no
O27 C26 C6 C7 56.2(2) no
O29 C28 N30 C31 1.3(4) no
O29 C28 N30 C32 -175.7(2) no
O29 C28 C9 C8 54.4(3) no
O29 C28 C9 C10 176.9(2) no
O33 C32 N30 C28 176.4(2) no
O33 C32 N30 C31 -0.6(4) no
O33 C32 C10 C9 -177.6(2) no
O33 C32 C10 C11 -54.7(3) no
O57 C56 N58 C59 -2.2(3) no
O57 C56 N58 C60 178.2(2) no
O57 C56 C41 C42 -170.9(2) no
O57 C56 C41 C54 65.8(2) no
O61 C60 N58 C56 176.1(2) no
O61 C60 N58 C59 -3.4(3) no
O61 C60 C42 C41 -169.6(2) no
O61 C60 C42 C43 -42.5(2) no
O63 C62 N64 C65 1.0(2) no
O63 C62 N64 C66 -173.8(1) no
O63 C62 C45 C44 -65.8(2) no
O63 C62 C45 C46 172.2(2) no
O67 C66 N64 C62 178.1(1) no
O67 C66 N64 C65 3.2(2) no
O67 C66 C46 C45 177.3(2) no
O67 C66 C46 C47 56.2(2) no
O69 C68 N70 C71 4.2(2) no
O69 C68 N70 C72 -179.0(2) no
O69 C68 C49 C48 53.1(2) no
O69 C68 C49 C50 176.4(2) no
O73 C72 N70 C68 -178.3(2) no
O73 C72 N70 C71 -1.5(3) no
O73 C72 C50 C49 176.5(2) no
O73 C72 C50 C51 -61.3(2) no
N18 C16 C1 C2 12.7(2) no
N18 C16 C1 C14 -109.8(1) no
N18 C20 C2 C1 12.8(1) no
N18 C20 C2 C3 140.5(1) no
N24 C22 C5 C4 111.3(1) no
N24 C22 C5 C6 -11.0(2) no
N24 C26 C6 C5 -3.3(2) no
N24 C26 C6 C7 -125.6(1) no
N30 C28 C9 C8 -124.2(2) no
N30 C28 C9 C10 -1.7(2) no
N30 C32 C10 C9 1.7(2) no
N30 C32 C10 C11 124.7(2) no
N58 C56 C41 C42 11.2(2) no
N58 C56 C41 C54 -112.1(2) no
N58 C60 C42 C41 12.3(2) no
N58 C60 C42 C43 139.4(1) no
N64 C62 C45 C44 114.8(1) no
N64 C62 C45 C46 -7.2(2) no
N64 C66 C46 C45 -3.1(2) no
N64 C66 C46 C47 -124.2(1) no
N70 C68 C49 C48 -126.4(1) no
N70 C68 C49 C50 -3.1(2) no
N70 C72 C50 C49 -4.2(2) no
N70 C72 C50 C51 118.0(1) no
C1 C2 C3 C4 -30.2(2) no
C1 C14 C13 C4 -46.2(2) no
C1 C14 C13 C12 133.6(2) no
C1 C16 N18 C19 177.5(1) no
C1 C16 N18 C20 -5.0(2) no
C2 C1 C14 C13 57.0(2) no
C2 C1 C14 C15 -69.0(2) no
C2 C3 C4 C5 -87.3(2) no
C2 C3 C4 C13 41.5(2) no
C2 C20 N18 C16 -5.2(2) no
C2 C20 N18 C19 172.3(1) no
C3 C2 C1 C14 -19.8(2) no
C3 C2 C1 C16 -141.1(1) no
C3 C4 C5 C6 173.9(1) no
C3 C4 C5 C22 56.0(2) no
C3 C4 C13 C12 177.9(1) no
C3 C4 C13 C14 -2.2(2) no
C4 C3 C2 C20 -151.3(1) no
C4 C5 C6 C7 7.3(2) no
C4 C5 C6 C26 -115.1(1) no
C4 C13 C12 C7 2.3(2) no
C4 C13 C12 C11 -177.5(2) no
C4 C13 C14 C15 80.7(2) no
C5 C4 C13 C12 -50.9(2) no
C5 C4 C13 C14 129.0(1) no
C5 C6 C7 C8 -179.4(1) no
C5 C6 C7 C12 -53.3(2) no
C5 C22 N24 C25 -179.1(2) no
C5 C22 N24 C26 9.7(2) no
C6 C5 C4 C13 43.2(2) no
C6 C7 C8 C9 177.0(1) no
C6 C7 C12 C11 -129.6(2) no
C6 C7 C12 C13 50.6(2) no
C6 C26 N24 C22 -3.9(2) no
C6 C26 N24 C25 -175.2(2) no
C7 C6 C5 C22 130.8(1) no
C7 C8 C9 C10 -51.0(2) no
C7 C8 C9 C28 66.4(2) no
C7 C12 C11 C10 -49.2(2) no
C7 C12 C13 C14 -177.5(1) no
C8 C7 C6 C26 -61.8(2) no
C8 C7 C12 C11 -2.5(2) no
C8 C7 C12 C13 177.6(1) no
C8 C9 C10 C11 -0.8(2) no
C8 C9 C10 C32 120.5(2) no
C9 C8 C7 C12 53.0(2) no
C9 C10 C11 C12 50.6(2) no
C9 C28 N30 C31 179.9992 no
C9 C28 N30 C32 3.0(2) no
C10 C11 C12 C13 130.6(2) no
C10 C32 N30 C28 -3.0(2) no
C10 C32 N30 C31 180.0(2) no
C11 C10 C9 C28 -121.3(2) no
C11 C12 C13 C14 2.6(3) no
C12 C7 C6 C26 64.3(2) no
C12 C11 C10 C32 -67.2(2) no
C12 C13 C14 C15 -99.5(2) no
C13 C4 C5 C22 -74.6(2) no
C13 C14 C1 C16 173.7(1) no
C14 C1 C2 C20 106.3(1) no
C15 C14 C1 C16 47.6(2) no
C16 C1 C2 C20 -15.0(1) no
C22 C5 C6 C26 8.4(2) no
C28 C9 C10 C32 -0.0(2) no
C41 C42 C43 C44 -29.8(2) no
C41 C54 C53 C44 -43.5(2) no
C41 C54 C53 C52 138.0(2) no
C41 C56 N58 C59 175.7(2) no
C41 C56 N58 C60 -3.8(2) no
C42 C41 C54 C53 54.8(2) no
C42 C41 C54 C55 -70.6(2) no
C42 C43 C44 C45 -87.7(2) no
C42 C43 C44 C53 41.4(2) no
C42 C60 N58 C56 -5.6(2) no
C42 C60 N58 C59 174.8(2) no
C43 C42 C41 C54 -18.7(2) no
C43 C42 C41 C56 -139.5(1) no
C43 C44 C45 C46 179.1(1) no
C43 C44 C45 C62 61.0(2) no
C43 C44 C53 C52 175.1(1) no
C43 C44 C53 C54 -3.5(2) no
C44 C43 C42 C60 -150.7(1) no
C44 C45 C46 C47 3.4(2) no
C44 C45 C46 C66 -117.5(1) no
C44 C53 C52 C47 1.0(2) no
C44 C53 C52 C51 -179.1(1) no
C44 C53 C54 C55 83.4(2) no
C45 C44 C53 C52 -52.5(2) no
C45 C44 C53 C54 128.9(1) no
C45 C46 C47 C48 -179.6(1) no
C45 C46 C47 C52 -52.2(2) no
C45 C62 N64 C65 -179.6(1) no
C45 C62 N64 C66 5.7(2) no
C46 C45 C44 C53 47.5(2) no
C46 C47 C48 C49 176.0(1) no
C46 C47 C52 C51 -127.4(1) no
C46 C47 C52 C53 52.5(2) no
C46 C66 N64 C62 -1.5(2) no
C46 C66 N64 C65 -176.4(1) no
C47 C46 C45 C62 127.0(1) no
C47 C48 C49 C50 -54.8(2) no
C47 C48 C49 C68 63.0(2) no
C47 C52 C51 C50 -50.4(2) no
C47 C52 C53 C54 179.5(1) no
C48 C47 C46 C66 -63.1(2) no
C48 C47 C52 C51 1.6(2) no
C48 C47 C52 C53 -178.5(1) no
C48 C49 C50 C51 6.2(2) no
C48 C49 C50 C72 126.4(1) no
C49 C48 C47 C52 50.7(2) no
C49 C50 C51 C52 45.5(2) no
C49 C68 N70 C71 -176.3(1) no
C49 C68 N70 C72 0.5(2) no
C50 C51 C52 C53 129.7(2) no
C50 C72 N70 C68 2.4(2) no
C50 C72 N70 C71 179.1(1) no
C51 C50 C49 C68 -116.0(1) no
C51 C52 C53 C54 -0.6(2) no
C52 C47 C46 C66 64.3(2) no
C52 C51 C50 C72 -71.7(2) no
C52 C53 C54 C55 -95.1(2) no
C53 C44 C45 C62 -70.6(2) no
C53 C54 C41 C56 171.7(1) no
C54 C41 C42 C60 106.9(1) no
C55 C54 C41 C56 46.4(2) no
C56 C41 C42 C60 -13.9(2) no
C62 C45 C46 C66 6.1(2) no
C68 C49 C50 C72 4.3(2) no
